data_7231085
loop_
_publ_author_name
'Manna, Utsab'
'Das, Gopal'

_publ_section_title
;
 Halo-methylphenyl substituted neutral tripodal receptors for
 cation-assisted encapsulation of anionic guests of varied dimensionality
;
_journal_issue 31
_journal_name_full CrystEngComm
_journal_page_first 4406
_journal_paper_doi 10.1039/C8CE00885J
_journal_volume 20
_journal_year 2018
_chemical_formula_moiety 'C30 H35 Cl3 N7 O3, C16 H36 N, Cl'
_chemical_formula_sum 'C46 H71 Cl4 N8 O3'
_chemical_formula_weight 925.91
_space_group_crystal_system orthorhombic
_space_group_IT_number 33
_space_group_name_Hall 'P 2c -2n'
_space_group_name_H-M_alt 'P n a 21'
_symmetry_space_group_name_Hall 'P 2c -2n'
_symmetry_space_group_name_H-M 'P n a 21'
_atom_sites_solution_hydrogens geom
_audit_creation_method SHELXL-2014/7
_audit_update_record
;
2018-05-30 deposited with the CCDC.
2018-07-05 downloaded from the CCDC.
;
_cell_angle_alpha 90
_cell_angle_beta 90
_cell_angle_gamma 90
_cell_formula_units_Z 4
_cell_length_a 16.6856(13)
_cell_length_b 21.5029(18)
_cell_length_c 14.7395(13)
_cell_measurement_reflns_used 2590
_cell_measurement_temperature 298(2)
_cell_measurement_theta_max 19.880
_cell_measurement_theta_min 3.727
_cell_volume 5288.4(8)
_computing_cell_refinement 'CrysAlisPro 1.171.38.46 (Rigaku OD, 2015)'
_computing_data_collection 'CrysAlisPro 1.171.38.46 (Rigaku OD, 2015)'
_computing_data_reduction 'CrysAlisPro 1.171.38.46 (Rigaku OD, 2015)'
_computing_molecular_graphics 'Bruker SHELXTL'
_computing_publication_material 'Bruker SHELXTL'
_computing_structure_refinement 'SHELXL-2014/7 (Sheldrick, 2014)'
_computing_structure_solution 'Bruker SHELXTL'
_diffrn_ambient_temperature 298(2)
_diffrn_measured_fraction_theta_full 0.998
_diffrn_measured_fraction_theta_max 0.998
_diffrn_measurement_device_type 'SuperNova, Single source at offset, Eos'
_diffrn_measurement_method 'phi and omega scans'
_diffrn_radiation_type MoK\a
_diffrn_radiation_wavelength 0.71073
_diffrn_reflns_av_R_equivalents 0.0399
_diffrn_reflns_av_unetI/netI 0.0750
_diffrn_reflns_Laue_measured_fraction_full 0.998
_diffrn_reflns_Laue_measured_fraction_max 0.998
_diffrn_reflns_limit_h_max 18
_diffrn_reflns_limit_h_min -19
_diffrn_reflns_limit_k_max 23
_diffrn_reflns_limit_k_min -25
_diffrn_reflns_limit_l_max 17
_diffrn_reflns_limit_l_min -14
_diffrn_reflns_number 16340
_diffrn_reflns_point_group_measured_fraction_full 0.817
_diffrn_reflns_point_group_measured_fraction_max 0.817
_diffrn_reflns_theta_full 25.000
_diffrn_reflns_theta_max 25.000
_diffrn_reflns_theta_min 2.961
_diffrn_source 'SuperNova (Mo) X-ray Source'
_exptl_absorpt_coefficient_mu 0.268
_exptl_absorpt_correction_type multi-scan
_exptl_absorpt_process_details SADABS
_exptl_crystal_colour colourless
_exptl_crystal_density_diffrn 1.163
_exptl_crystal_description plate
_exptl_crystal_F_000 1980.0
_exptl_crystal_size_max 0.28
_exptl_crystal_size_mid 0.23
_exptl_crystal_size_min 0.18
_exptl_transmission_factor_max 0.953
_exptl_transmission_factor_min 0.929
_refine_diff_density_max 0.314
_refine_diff_density_min -0.333
_refine_diff_density_rms 0.051
_refine_ls_abs_structure_details
;
 Flack x determined using 852 quotients [(I+)-(I-)]/[(I+)+(I-)]
 (Parsons, Flack and Wagner, Acta Cryst. B69 (2013) 249-259).
;
_refine_ls_abs_structure_Flack -0.04(5)
_refine_ls_extinction_method none
_refine_ls_goodness_of_fit_ref 1.190
_refine_ls_hydrogen_treatment constr
_refine_ls_matrix_type full
_refine_ls_number_parameters 554
_refine_ls_number_reflns 8911
_refine_ls_number_restraints 19
_refine_ls_restrained_S_all 1.192
_refine_ls_R_factor_all 0.1871
_refine_ls_R_factor_gt 0.0956
_refine_ls_shift/su_max 0.007
_refine_ls_shift/su_mean 0.003
_refine_ls_structure_factor_coef Fsqd
_refine_ls_weighting_details 'w=1/[\s^2^(Fo^2^)+(0.0400P)^2^+4.6652P] where P=(Fo^2^+2Fc^2^)/3'
_refine_ls_weighting_scheme calc
_refine_ls_wR_factor_gt 0.1837
_refine_ls_wR_factor_ref 0.2218
_reflns_Friedel_coverage 0.570
_reflns_Friedel_fraction_full 0.619
_reflns_Friedel_fraction_max 0.619
_reflns_number_gt 6419
_reflns_number_total 8911
_reflns_threshold_expression 'I > 2\s(I)'
_cod_data_source_file c8ce00885j2.cif
_cod_data_source_block Tren-Cl-Me-nco_TBACl
_cod_depositor_comments 'Adding full bibliography for 7231077--7231085.cif.'
_cod_database_code 7231085
_shelx_shelxl_version_number 2014/7
_shelx_space_group_comment
;
The symmetry employed for this shelxl refinement is uniquely defined
by the following loop, which should always be used as a source of
symmetry information in preference to the above space-group names.
They are only intended as comments.
;

loop_
_space_group_symop_operation_xyz
'x, y, z'
'-x, -y, z+1/2'
'-x+1/2, y+1/2, z+1/2'
'x+1/2, -y+1/2, z'

loop_
_atom_site_label
_atom_site_type_symbol
_atom_site_fract_x
_atom_site_fract_y
_atom_site_fract_z
_atom_site_U_iso_or_equiv
_atom_site_adp_type
_atom_site_occupancy
_atom_site_site_symmetry_order
_atom_site_calc_flag
_atom_site_refinement_flags_posn
_atom_site_refinement_flags_adp
_atom_site_refinement_flags_occupancy
C24 C 0.4792(6) 0.7598(9) 0.3714(11) 0.129(6) Uani 1 1 d G . .
C25 C 0.4943(7) 0.7128(7) 0.3090(16) 0.197(11) Uani 1 1 d G . .
H25 H 0.4954 0.6715 0.3278 0.236 Uiso 1 1 calc R U .
C26 C 0.5077(7) 0.7275(11) 0.2184(14) 0.27(2) Uani 1 1 d G . .
C27 C 0.5060(8) 0.7892(13) 0.1903(10) 0.31(3) Uani 1 1 d G . .
C29 C 0.4910(8) 0.8362(9) 0.2527(14) 0.29(2) Uani 1 1 d G . .
C30 C 0.4776(7) 0.8215(8) 0.3433(13) 0.186(10) Uani 1 1 d G . .
H30 H 0.4675 0.8529 0.3851 0.223 Uiso 1 1 calc R U .
Cl4 Cl 0.50284(17) 0.86282(14) 0.6077(7) 0.0907(9) Uani 1 1 d . . .
Cl2 Cl 0.0624(2) 1.01609(19) 0.6823(7) 0.1330(14) Uani 1 1 d . . .
Cl1 Cl 0.8912(4) 1.0323(3) 0.8394(8) 0.234(3) Uani 1 1 d . . .
N1 N 0.4797(6) 0.7168(4) 0.7913(9) 0.084(3) Uani 1 1 d . . .
N5 N 0.3337(5) 0.9080(4) 0.6992(9) 0.078(2) Uani 1 1 d . . .
H5N H 0.3797 0.9035 0.6737 0.094 Uiso 1 1 calc R U .
C13 C 0.3206(7) 0.8713(5) 0.7722(10) 0.072(3) Uani 1 1 d . . .
N8 N 0.2222(5) 0.6049(5) 0.3996(9) 0.106(4) Uani 1 1 d D . .
O2 O 0.2654(5) 0.8789(4) 0.8257(9) 0.110(3) Uani 1 1 d . . .
C14 C 0.2837(7) 0.9519(5) 0.6591(10) 0.073(3) Uani 1 1 d . . .
C20 C 0.2070(7) 0.9622(5) 0.6872(10) 0.078(3) Uani 1 1 d . . .
H20 H 0.1862 0.9403 0.7363 0.094 Uiso 1 1 calc R U .
N7 N 0.4670(7) 0.7524(7) 0.4661(10) 0.113(4) Uani 1 1 d . . .
H7N H 0.4665 0.7856 0.4985 0.135 Uiso 1 1 calc R U .
N3 N 0.6616(7) 0.8945(6) 0.7326(10) 0.109(3) Uani 1 1 d . . .
H3N H 0.6290 0.8897 0.6880 0.131 Uiso 1 1 calc R U .
N6 N 0.4558(6) 0.7028(5) 0.5992(11) 0.106(3) Uani 1 1 d . . .
H6N H 0.4633 0.7392 0.6216 0.128 Uiso 1 1 calc R U .
N4 N 0.3762(5) 0.8245(5) 0.7836(9) 0.093(3) Uani 1 1 d . . .
H4N H 0.4146 0.8215 0.7448 0.111 Uiso 1 1 calc R U .
C3 C 0.6744(8) 0.8453(7) 0.7902(13) 0.097(4) Uani 1 1 d . . .
C19 C 0.1601(7) 1.0061(6) 0.6416(11) 0.085(3) Uani 1 1 d . . .
N2 N 0.6217(6) 0.7967(5) 0.7731(10) 0.110(4) Uani 1 1 d . . .
H2N H 0.5891 0.7999 0.7281 0.132 Uiso 1 1 calc R U .
C4 C 0.6988(9) 0.9512(7) 0.7432(11) 0.097(4) Uani 1 1 d . . .
O1 O 0.7241(6) 0.8430(4) 0.8474(11) 0.142(5) Uani 1 1 d . . .
O3 O 0.4451(6) 0.6483(5) 0.4692(10) 0.141(4) Uani 1 1 d . . .
C11 C 0.4164(13) 0.7294(9) 0.8509(15) 0.209(12) Uani 1 1 d . . .
H11A H 0.3780 0.6962 0.8411 0.251 Uiso 1 1 calc R U .
H11B H 0.4382 0.7228 0.9111 0.251 Uiso 1 1 calc R U .
C9 C 0.7980(9) 1.0215(9) 0.7909(14) 0.129(5) Uani 1 1 d . . .
C23 C 0.4557(9) 0.6962(9) 0.5113(15) 0.114(5) Uani 1 1 d . . .
C15 C 0.3118(8) 0.9852(6) 0.5863(12) 0.109(4) Uani 1 1 d . . .
H15 H 0.3636 0.9778 0.5655 0.131 Uiso 1 1 calc R U .
C17 C 0.1868(9) 1.0400(6) 0.5688(13) 0.103(4) Uani 1 1 d . . .
C21 C 0.4728(18) 0.6574(7) 0.7471(14) 0.231(14) Uani 1 1 d . . .
H21A H 0.5260 0.6392 0.7472 0.278 Uiso 1 1 calc R U .
H21B H 0.4400 0.6316 0.7862 0.278 Uiso 1 1 calc R U .
C10 C 0.7724(9) 0.9634(7) 0.7812(13) 0.118(5) Uani 1 1 d . . .
H10 H 0.8046 0.9306 0.8003 0.142 Uiso 1 1 calc R U .
C22 C 0.4434(11) 0.6504(8) 0.6610(15) 0.154(7) Uani 1 1 d . . .
H22B H 0.3862 0.6426 0.6653 0.185 Uiso 1 1 calc R U .
H22A H 0.4678 0.6138 0.6344 0.185 Uiso 1 1 calc R U .
C2 C 0.6193(10) 0.7408(6) 0.8281(15) 0.149(7) Uani 1 1 d . . .
H2B H 0.6549 0.7105 0.8007 0.179 Uiso 1 1 calc R U .
H2A H 0.6410 0.7509 0.8874 0.179 Uiso 1 1 calc R U .
C16 C 0.2645(10) 1.0301(7) 0.5421(13) 0.130(5) Uani 1 1 d . . .
H16 H 0.2860 1.0531 0.4945 0.155 Uiso 1 1 calc R U .
C12 C 0.3734(8) 0.7805(8) 0.8569(11) 0.122(5) Uani 1 1 d . . .
H12B H 0.3897 0.8020 0.9117 0.146 Uiso 1 1 calc R U .
H12A H 0.3179 0.7682 0.8650 0.146 Uiso 1 1 calc R U .
C18 C 0.1342(9) 1.0852(8) 0.5177(13) 0.160(7) Uani 1 1 d . . .
H18C H 0.0929 1.1004 0.5573 0.240 Uiso 1 1 calc R U .
H18A H 0.1101 1.0644 0.4669 0.240 Uiso 1 1 calc R U .
H18B H 0.1660 1.1194 0.4965 0.240 Uiso 1 1 calc R U .
C32 C 0.2989(13) 0.5284(12) 0.4262(15) 0.39(3) Uani 1 1 d D U .
H32A H 0.2519 0.5037 0.4120 0.472 Uiso 1 1 calc R U .
H32B H 0.3257 0.5393 0.3701 0.472 Uiso 1 1 calc R U .
C44 C 0.2264(12) 0.7004(9) 0.4891(15) 0.196(10) Uani 1 1 d D . .
H44A H 0.2677 0.7110 0.4456 0.235 Uiso 1 1 calc R U .
H44B H 0.2519 0.6825 0.5421 0.235 Uiso 1 1 calc R U .
C36 C 0.1132(10) 0.5191(8) 0.4130(14) 0.155(7) Uani 1 1 d D . .
H36B H 0.1499 0.4850 0.4247 0.186 Uiso 1 1 calc R U .
H36A H 0.1068 0.5402 0.4707 0.186 Uiso 1 1 calc R U .
C8 C 0.7559(17) 1.0728(8) 0.7536(19) 0.192(10) Uani 1 1 d . . .
C43 C 0.1691(12) 0.6546(12) 0.4482(16) 0.61(6) Uani 1 1 d D . .
H43A H 0.1340 0.6750 0.4051 0.728 Uiso 1 1 calc R U .
H43B H 0.1366 0.6353 0.4950 0.728 Uiso 1 1 calc R U .
C45 C 0.1805(16) 0.7577(8) 0.5155(18) 0.36(3) Uani 1 1 d D . .
H45A H 0.1571 0.7729 0.4595 0.428 Uiso 1 1 calc R U .
H45B H 0.1361 0.7428 0.5519 0.428 Uiso 1 1 calc R U .
C39 C 0.257(2) 0.6198(12) 0.3213(12) 0.40(3) Uani 1 1 d D . .
H39A H 0.2543 0.5812 0.2873 0.476 Uiso 1 1 calc R U .
H39B H 0.3126 0.6246 0.3378 0.476 Uiso 1 1 calc R U .
C1 C 0.5498(12) 0.7144(10) 0.8399(19) 0.263(17) Uani 1 1 d . . .
H1A H 0.5342 0.7266 0.9008 0.315 Uiso 1 1 calc R U .
H1B H 0.5620 0.6704 0.8437 0.315 Uiso 1 1 calc R U .
C37 C 0.0446(11) 0.4922(8) 0.399(2) 0.222(12) Uani 1 1 d D . .
H37B H 0.0469 0.4867 0.3340 0.266 Uiso 1 1 calc R U .
H37A H 0.0090 0.5274 0.4076 0.266 Uiso 1 1 calc R U .
C31 C 0.2746(15) 0.5876(13) 0.4784(12) 0.45(3) Uani 1 1 d D U .
H31A H 0.2453 0.5795 0.5340 0.543 Uiso 1 1 calc R U .
H31B H 0.3185 0.6163 0.4888 0.543 Uiso 1 1 calc R U .
C41 C 0.3046(14) 0.6969(13) 0.1875(13) 0.33(2) Uani 1 1 d D . .
H41A H 0.3299 0.7326 0.2157 0.398 Uiso 1 1 calc R U .
H41B H 0.3458 0.6672 0.1708 0.398 Uiso 1 1 calc R U .
C40 C 0.2453(14) 0.6683(9) 0.2494(13) 0.224(14) Uani 1 1 d D . .
H40A H 0.2042 0.6516 0.2098 0.269 Uiso 1 1 calc R U .
H40B H 0.2206 0.7031 0.2806 0.269 Uiso 1 1 calc R U .
C5 C 0.6569(10) 1.0004(8) 0.7021(17) 0.175(8) Uani 1 1 d . . .
H5 H 0.6074 0.9917 0.6762 0.210 Uiso 1 1 calc R U .
C6 C 0.6864(13) 1.0652(12) 0.697(3) 0.31(2) Uani 1 1 d . . .
H6 H 0.6632 1.0966 0.6629 0.368 Uiso 1 1 calc R U .
C46 C 0.2105(16) 0.8145(10) 0.5637(17) 0.270(13) Uani 1 1 d D . .
H46B H 0.2608 0.8053 0.5924 0.405 Uiso 1 1 calc R U .
H46A H 0.1723 0.8269 0.6089 0.405 Uiso 1 1 calc R U .
H46C H 0.2177 0.8476 0.5208 0.405 Uiso 1 1 calc R U .
C34 C 0.3865(13) 0.4287(9) 0.515(2) 0.247(13) Uani 1 1 d D . .
H34B H 0.4393 0.4230 0.4910 0.371 Uiso 1 1 calc R U .
H34A H 0.3516 0.3969 0.4925 0.371 Uiso 1 1 calc R U .
H34C H 0.3886 0.4261 0.5805 0.371 Uiso 1 1 calc R U .
C33 C 0.3544(15) 0.4930(8) 0.487(2) 0.32(2) Uani 1 1 d D . .
H33A H 0.3376 0.5089 0.5460 0.387 Uiso 1 1 calc R U .
H33B H 0.4043 0.5144 0.4751 0.387 Uiso 1 1 calc R U .
C38 C -0.0111(12) 0.4402(9) 0.4239(18) 0.247(12) Uani 1 1 d D . .
H38A H -0.0655 0.4532 0.4146 0.371 Uiso 1 1 calc R U .
H38C H -0.0035 0.4292 0.4864 0.371 Uiso 1 1 calc R U .
H38B H 0.0001 0.4047 0.3864 0.371 Uiso 1 1 calc R U .
C42 C 0.2575(16) 0.7160(17) 0.1070(17) 0.33(2) Uani 1 1 d D . .
H42B H 0.2637 0.7599 0.0975 0.501 Uiso 1 1 calc R U .
H42C H 0.2020 0.7065 0.1169 0.501 Uiso 1 1 calc R U .
H42A H 0.2764 0.6939 0.0546 0.501 Uiso 1 1 calc R U .
C35 C 0.1607(12) 0.5636(9) 0.3561(18) 0.42(3) Uani 1 1 d D . .
H35B H 0.1228 0.5904 0.3251 0.506 Uiso 1 1 calc R U .
H35A H 0.1879 0.5395 0.3099 0.506 Uiso 1 1 calc R U .
C7 C 0.7969(15) 1.1370(9) 0.777(3) 0.32(2) Uani 1 1 d . . .
H7C H 0.7716 1.1548 0.8292 0.486 Uiso 1 1 calc R U .
H7A H 0.7913 1.1647 0.7262 0.486 Uiso 1 1 calc R U .
H7B H 0.8528 1.1304 0.7891 0.486 Uiso 1 1 calc R U .
Cl3B Cl 0.5277(5) 0.7002(5) 0.1356(9) 0.154(4) Uani 0.5 1 d . . P
C28 C 0.5260(17) 0.803(3) 0.0866(14) 0.50(4) Uani 1 1 d . . .
H28C H 0.4851 0.7856 0.0487 0.753 Uiso 1 1 calc R U .
H28B H 0.5769 0.7854 0.0713 0.753 Uiso 1 1 calc R U .
H28A H 0.5280 0.8475 0.0773 0.753 Uiso 1 1 calc R U .
Cl3A Cl 0.5137(6) 0.8812(6) 0.1934(10) 0.174(4) Uani 0.5 1 d . . P

loop_
_atom_site_aniso_label
_atom_site_aniso_U_11
_atom_site_aniso_U_22
_atom_site_aniso_U_33
_atom_site_aniso_U_23
_atom_site_aniso_U_13
_atom_site_aniso_U_12
C24 0.092(10) 0.184(19) 0.110(14) 0.006(14) -0.024(9) -0.043(12)
C25 0.101(12) 0.38(3) 0.107(15) -0.06(2) -0.026(11) -0.062(16)
C26 0.073(12) 0.63(7) 0.11(2) 0.02(3) -0.023(13) -0.02(2)
C27 0.18(2) 0.67(8) 0.092(19) 0.06(4) -0.070(18) -0.14(4)
C29 0.16(2) 0.57(6) 0.125(19) 0.17(3) -0.080(17) -0.17(3)
C30 0.162(17) 0.30(3) 0.101(14) 0.055(15) -0.049(12) -0.120(18)
Cl4 0.0789(17) 0.099(2) 0.0943(19) 0.013(2) 0.0148(17) -0.0018(16)
Cl2 0.091(2) 0.142(3) 0.166(4) 0.006(3) 0.006(3) 0.023(2)
Cl1 0.188(5) 0.215(5) 0.299(8) 0.041(6) -0.056(6) -0.097(5)
N1 0.083(7) 0.064(6) 0.105(8) 0.019(6) -0.008(6) -0.014(5)
N5 0.079(6) 0.077(6) 0.079(7) 0.009(6) 0.014(5) 0.002(5)
C13 0.069(8) 0.076(8) 0.071(8) 0.002(7) 0.009(6) -0.004(7)
N8 0.049(5) 0.132(9) 0.137(10) -0.074(8) 0.030(6) -0.016(6)
O2 0.101(6) 0.116(7) 0.113(7) 0.010(6) 0.036(6) 0.017(5)
C14 0.077(8) 0.061(7) 0.082(9) 0.008(6) 0.002(7) 0.008(6)
C20 0.076(7) 0.078(8) 0.080(8) 0.001(7) -0.009(7) -0.011(6)
N7 0.132(10) 0.141(11) 0.065(7) 0.004(7) 0.003(6) -0.028(8)
N3 0.108(8) 0.102(9) 0.117(9) -0.014(8) -0.011(7) -0.013(7)
N6 0.138(9) 0.071(7) 0.110(9) -0.014(8) 0.004(9) -0.017(6)
N4 0.078(6) 0.111(8) 0.089(7) 0.031(7) 0.018(6) 0.003(6)
C3 0.070(9) 0.089(10) 0.133(13) -0.012(10) -0.001(9) 0.020(8)
C19 0.082(8) 0.084(8) 0.088(9) -0.003(8) 0.004(7) 0.013(7)
N2 0.091(8) 0.097(8) 0.141(10) 0.013(8) -0.024(7) -0.004(7)
C4 0.094(10) 0.080(9) 0.117(11) 0.004(9) 0.025(8) 0.014(9)
O1 0.110(8) 0.095(7) 0.220(13) 0.027(8) -0.055(8) -0.004(6)
O3 0.128(8) 0.136(9) 0.158(10) -0.067(8) -0.023(7) -0.027(7)
C11 0.24(2) 0.173(17) 0.21(2) 0.150(17) 0.137(19) 0.108(17)
C9 0.098(11) 0.113(12) 0.176(15) -0.005(12) 0.019(10) -0.037(10)
C23 0.098(11) 0.134(15) 0.110(14) -0.046(13) -0.008(9) -0.023(10)
C15 0.101(10) 0.111(10) 0.116(12) 0.015(10) 0.022(9) 0.011(9)
C17 0.097(10) 0.094(10) 0.118(12) 0.007(10) 0.008(9) 0.022(8)
C21 0.50(4) 0.069(11) 0.125(16) 0.003(11) -0.09(2) -0.049(16)
C10 0.084(10) 0.116(12) 0.155(14) -0.013(11) 0.004(10) -0.031(9)
C22 0.184(16) 0.120(14) 0.158(18) -0.004(14) -0.055(13) -0.046(12)
C2 0.121(13) 0.079(9) 0.25(2) 0.041(13) -0.058(13) 0.004(9)
C16 0.137(14) 0.117(12) 0.135(13) 0.054(11) -0.010(11) 0.017(11)
C12 0.102(11) 0.169(15) 0.095(11) 0.044(11) 0.007(8) 0.018(10)
C18 0.144(14) 0.181(17) 0.155(16) 0.052(13) -0.014(12) 0.054(12)
C32 0.14(2) 0.82(8) 0.22(3) -0.25(3) 0.027(18) -0.22(3)
C44 0.19(2) 0.29(3) 0.107(15) 0.022(18) -0.007(15) -0.04(2)
C36 0.103(12) 0.116(13) 0.24(2) -0.047(14) -0.025(14) -0.017(10)
C8 0.21(2) 0.081(12) 0.29(3) 0.041(16) 0.07(2) -0.033(14)
C43 0.19(3) 1.52(17) 0.11(2) -0.08(4) -0.005(18) 0.41(6)
C45 0.53(5) 0.145(19) 0.40(4) -0.12(2) 0.37(4) -0.07(3)
C39 0.74(8) 0.31(4) 0.14(2) -0.14(3) 0.16(4) -0.25(5)
C1 0.152(18) 0.26(3) 0.38(4) 0.21(3) -0.12(2) -0.095(18)
C37 0.126(15) 0.117(15) 0.42(4) -0.01(2) 0.00(2) -0.010(12)
C31 0.19(3) 1.01(9) 0.15(2) -0.09(4) -0.01(2) -0.22(4)
C41 0.16(2) 0.48(5) 0.35(4) -0.22(4) 0.01(3) 0.05(3)
C40 0.21(2) 0.19(2) 0.27(3) -0.14(2) 0.11(2) 0.007(19)
C5 0.114(12) 0.120(13) 0.29(3) 0.071(17) 0.016(15) -0.023(11)
C6 0.115(16) 0.20(2) 0.60(6) -0.09(3) 0.00(3) -0.053(16)
C46 0.37(4) 0.18(2) 0.26(3) -0.02(2) -0.01(3) -0.03(2)
C34 0.18(2) 0.18(2) 0.38(4) -0.03(3) -0.07(2) -0.013(18)
C33 0.39(5) 0.22(3) 0.35(5) -0.06(3) -0.02(4) -0.24(3)
C38 0.18(2) 0.25(3) 0.31(3) -0.09(3) -0.02(2) -0.064(19)
C42 0.21(3) 0.49(6) 0.31(4) 0.01(4) -0.02(3) 0.09(4)
C35 0.123(18) 0.150(19) 0.99(11) -0.16(4) -0.11(4) -0.014(15)
C7 0.25(3) 0.146(19) 0.58(6) 0.08(3) -0.10(3) -0.051(18)
Cl3B 0.138(7) 0.202(9) 0.121(8) -0.083(7) 0.019(5) -0.007(6)
C28 0.24(3) 1.20(14) 0.064(14) 0.15(3) 0.006(15) -0.05(5)
Cl3A 0.158(8) 0.234(12) 0.131(8) 0.032(9) -0.008(7) 0.040(8)

loop_
_atom_type_symbol
_atom_type_description
_atom_type_scat_dispersion_real
_atom_type_scat_dispersion_imag
_atom_type_scat_source
C C 0.0033 0.0016 'International Tables Vol C Tables 4.2.6.8 and 6.1.1.4'
H H 0.0000 0.0000 'International Tables Vol C Tables 4.2.6.8 and 6.1.1.4'
N N 0.0061 0.0033 'International Tables Vol C Tables 4.2.6.8 and 6.1.1.4'
O O 0.0106 0.0060 'International Tables Vol C Tables 4.2.6.8 and 6.1.1.4'
Cl Cl 0.1484 0.1585 'International Tables Vol C Tables 4.2.6.8 and 6.1.1.4'
I I -0.4742 1.8119 'International Tables Vol C Tables 4.2.6.8 and 6.1.1.4'

loop_
_geom_angle_atom_site_label_1
_geom_angle_atom_site_label_2
_geom_angle_atom_site_label_3
_geom_angle
C25 C24 C30 120.0
C25 C24 N7 126.5(15)
C30 C24 N7 113.4(15)
C24 C25 C26 120.0
C27 C26 C25 120.0
C27 C26 Cl3B 98.4(19)
C25 C26 Cl3B 141.5(19)
C26 C27 C29 120.0
C26 C27 C28 118(3)
C29 C27 C28 122(3)
Cl3A C29 C30 145.6(17)
Cl3A C29 C27 92.3(18)
C30 C29 C27 120.0
C29 C30 C24 120.0
C1 N1 C11 108.8(17)
C1 N1 C21 105.8(16)
C11 N1 C21 113.3(15)
C13 N5 C14 129.6(10)
O2 C13 N5 123.8(11)
O2 C13 N4 121.7(11)
N5 C13 N4 114.5(10)
C39 N8 C31 119(2)
C39 N8 C43 118.6(18)
C31 N8 C43 98.3(14)
C39 N8 C35 93.9(18)
C31 N8 C35 125.6(16)
C43 N8 C35 102.2(12)
C20 C14 C15 118.3(11)
C20 C14 N5 122.9(11)
C15 C14 N5 118.7(11)
C14 C20 C19 119.3(11)
C23 N7 C24 126.0(15)
C4 N3 C3 122.8(13)
C23 N6 C22 122.4(14)
C13 N4 C12 123.4(10)
O1 C3 N3 125.5(15)
O1 C3 N2 122.8(16)
N3 C3 N2 111.7(14)
C17 C19 C20 123.5(12)
C17 C19 Cl2 120.4(11)
C20 C19 Cl2 116.1(10)
C3 N2 C2 122.7(13)
N3 C4 C10 128.2(13)
N3 C4 C5 113.2(15)
C10 C4 C5 118.4(14)
C12 C11 N1 128.0(13)
C10 C9 C8 122.1(17)
C10 C9 Cl1 117.4(15)
C8 C9 Cl1 120.1(16)
O3 C23 N6 126.8(19)
O3 C23 N7 120.8(17)
N6 C23 N7 112.4(15)
C14 C15 C16 121.8(13)
C16 C17 C19 116.7(13)
C16 C17 C18 120.4(15)
C19 C17 C18 122.8(14)
C22 C21 N1 123.0(16)
C9 C10 C4 120.7(16)
C21 C22 N6 116.3(15)
C1 C2 N2 117.4(14)
C17 C16 C15 120.3(15)
C11 C12 N4 118.8(13)
C33 C32 C31 106.4(18)
C43 C44 C45 108.6(18)
C37 C36 C35 131.5(19)
C9 C8 C6 122.4(19)
C9 C8 C7 112(2)
C6 C8 C7 125(2)
C44 C43 N8 105.8(15)
C46 C45 C44 128(2)
N8 C39 C40 137(3)
C2 C1 N1 132.2(18)
C36 C37 C38 147(2)
N8 C31 C32 88.4(14)
C42 C41 C40 105(2)
C41 C40 C39 130(2)
C4 C5 C6 124.3(19)
C8 C6 C5 110(3)
C32 C33 C34 146(2)
C36 C35 N8 120.0(18)

loop_
_geom_bond_atom_site_label_1
_geom_bond_atom_site_label_2
_geom_bond_distance
C24 C25 1.3900
C24 C30 1.3900
C24 N7 1.419(15)
C25 C26 1.3900
C26 C27 1.3900
C26 Cl3B 1.394(16)
C27 C29 1.3900
C27 C28 1.59(2)
C29 Cl3A 1.359(16)
C29 C30 1.3900
Cl2 C19 1.751(12)
Cl1 C9 1.727(17)
N1 C1 1.372(19)
N1 C11 1.400(18)
N1 C21 1.438(17)
N5 C13 1.352(13)
N5 C14 1.392(12)
C13 O2 1.223(12)
C13 N4 1.379(13)
N8 C39 1.33(3)
N8 C31 1.5000(13)
N8 C43 1.56(2)
N8 C35 1.50(2)
C14 C20 1.363(13)
C14 C15 1.372(15)
C20 C19 1.398(14)
N7 C23 1.392(19)
N3 C4 1.375(16)
N3 C3 1.373(17)
N6 C23 1.304(18)
N6 C22 1.463(17)
N4 C12 1.437(14)
C3 O1 1.184(16)
C3 N2 1.389(16)
C19 C17 1.373(16)
N2 C2 1.450(16)
C4 C10 1.375(17)
C4 C5 1.406(19)
O3 C23 1.215(16)
C11 C12 1.315(17)
C9 C10 1.329(19)
C9 C8 1.42(2)
C15 C16 1.408(17)
C17 C16 1.371(18)
C17 C18 1.510(18)
C21 C22 1.369(19)
C2 C1 1.30(2)
C32 C33 1.5002(14)
C32 C31 1.5400(13)
C44 C43 1.4997(13)
C44 C45 1.5000(14)
C36 C37 1.30(2)
C36 C35 1.5001(13)
C8 C6 1.43(4)
C8 C7 1.58(3)
C45 C46 1.4996(14)
C39 C40 1.4995(13)
C37 C38 1.4986(14)
C41 C42 1.480(3)
C41 C40 1.4799(15)
C5 C6 1.48(2)
C34 C33 1.5397(14)
